data_2217157
loop_
_publ_author_name
'Yu-Peng Pan'
'Da-Cheng Li'
'Da-Qi Wang'

_publ_section_title
;Bis[\m-4-amino-3,5-bis(hydroxymethyl)-1,2,4-triazole]bis{bis[4-amino-3,5-bis(hydroxymethyl)-1,2,4-triazole]nickel(II)}
 tetranitrate methanol disolvate
;
_journal_coeditor_code KP2150
_journal_issue 1
_journal_name_full 'Acta Crystallographica Section E'
_journal_page_first m96
_journal_page_last m97
_journal_paper_doi 10.1107/S1600536807064148
_journal_volume 64
_journal_year 2008
_chemical_formula_iupac '[Ni2 (C4 H8 N4 O2)6](N O3)4, 2C H4 O'
_chemical_formula_moiety 'C24 H48 N26 Ni2 O18 2+, 4(N O3 -), 2(C H4 O)'
_chemical_formula_sum 'C26 H56 N28 Ni2 O26'
_chemical_formula_weight 1294.41
_chemical_name_systematic
;
Bis[\m-4-amino-3,5-bis(hydroxymethyl)-1,2,4-triazole]bis{bis[4-amino-3,5-
bis(hydroxymethyl)-1,2,4-triazole]nickel(II)} tetranitrate methanol disolvate
;
_space_group_IT_number 14
_symmetry_cell_setting monoclinic
_symmetry_space_group_name_Hall '-P 2yn'
_symmetry_space_group_name_H-M 'P 1 21/n 1'
_atom_sites_solution_hydrogens geom
_atom_sites_solution_primary direct
_atom_sites_solution_secondary difmap
_audit_creation_method SHELXL-97
_cell_angle_alpha 90.00
_cell_angle_beta 92.699(2)
_cell_angle_gamma 90.00
_cell_formula_units_Z 2
_cell_length_a 12.5126(17)
_cell_length_b 13.2808(18)
_cell_length_c 16.153(2)
_cell_measurement_reflns_used 2129
_cell_measurement_temperature 298(2)
_cell_measurement_theta_max 25.226
_cell_measurement_theta_min 2.525
_cell_volume 2681.3(6)
_computing_cell_refinement 'SAINT (Siemens, 1996)'
_computing_data_collection 'SMART (Siemens, 1996)'
_computing_data_reduction 'SAINT (Siemens, 1996)'
_computing_molecular_graphics 'SHELXTL (Sheldrick, 1997b)'
_computing_publication_material 'SHELXTL (Sheldrick, 1997b)'
_computing_structure_refinement 'SHELXL97 (Sheldrick, 1997a)'
_computing_structure_solution 'SHELXS97 (Sheldrick, 1997a)'
_diffrn_ambient_temperature 298(2)
_diffrn_measured_fraction_theta_full 0.998
_diffrn_measured_fraction_theta_max 0.998
_diffrn_measurement_device_type 'Bruker SMART CCD'
_diffrn_measurement_method '\f and \w scans'
_diffrn_radiation_monochromator graphite
_diffrn_radiation_source 'fine-focus sealed tube'
_diffrn_radiation_type MoK\a
_diffrn_radiation_wavelength 0.71073
_diffrn_reflns_av_R_equivalents 0.0625
_diffrn_reflns_av_sigmaI/netI 0.0939
_diffrn_reflns_limit_h_max 14
_diffrn_reflns_limit_h_min -13
_diffrn_reflns_limit_k_max 15
_diffrn_reflns_limit_k_min -15
_diffrn_reflns_limit_l_max 19
_diffrn_reflns_limit_l_min -14
_diffrn_reflns_number 12772
_diffrn_reflns_theta_full 25.01
_diffrn_reflns_theta_max 25.01
_diffrn_reflns_theta_min 1.99
_diffrn_standards_number 0
_exptl_absorpt_coefficient_mu 0.811
_exptl_absorpt_correction_T_max 0.9019
_exptl_absorpt_correction_T_min 0.8482
_exptl_absorpt_correction_type multi-scan
_exptl_absorpt_process_details '(SADABS; Sheldrick, 1996)'
_exptl_crystal_colour green
_exptl_crystal_density_diffrn 1.603
_exptl_crystal_density_method 'not measured'
_exptl_crystal_description block
_exptl_crystal_F_000 1344
_exptl_crystal_size_max 0.21
_exptl_crystal_size_mid 0.18
_exptl_crystal_size_min 0.13
_refine_diff_density_max 1.190
_refine_diff_density_min -1.042
_refine_ls_extinction_method none
_refine_ls_goodness_of_fit_ref 0.908
_refine_ls_hydrogen_treatment constr
_refine_ls_matrix_type full
_refine_ls_number_parameters 366
_refine_ls_number_reflns 4719
_refine_ls_number_restraints 0
_refine_ls_restrained_S_all 0.908
_refine_ls_R_factor_all 0.1072
_refine_ls_R_factor_gt 0.0649
_refine_ls_shift/su_max 0.001
_refine_ls_shift/su_mean 0.000
_refine_ls_structure_factor_coef Fsqd
_refine_ls_weighting_details 'calc w=1/[\s^2^(Fo^2^)+(0.1128P)^2^+0.0000P] where P=(Fo^2^+2Fc^2^)/3'
_refine_ls_weighting_scheme calc
_refine_ls_wR_factor_gt 0.1699
_refine_ls_wR_factor_ref 0.1881
_reflns_number_gt 2751
_reflns_number_total 4719
_reflns_threshold_expression >2sigma(I)
_cod_data_source_file kp2150.cif
_cod_data_source_block I
_cod_depositor_comments
;
The following automatic conversions were performed:
'_symmetry_cell_setting' value 'Monoclinic' changed to 'monoclinic'
according to '/home/saulius/struct/CIF-dictionaries/cif_core.dic'
dictionary named 'cif_core.dic' version 2.4.1 from 2010-06-29.

Automatic conversion script
Id: cif_fix_enum 1527 2010-12-29 10:47:43Z saulius 

The following automatic conversions were performed:

'_symmetry_cell_setting' value 'Monoclinic' changed to 'monoclinic'
according to /home/saulius/struct/CIF-dictionaries/cif_core.dic
dictionary named 'cif_core.dic' version 2.4.1 from 2010-06-29.

Automatic conversion script
Id: cif_fix_values 1715 2011-07-08 13:25:40Z adriana 
;
_cod_original_cell_volume 2681.3(7)
_cod_original_sg_symbol_H-M 'P2(1)/n  '
_cod_database_code 2217157
_cod_database_fobs_code 2217157

loop_
_symmetry_equiv_pos_as_xyz
'x, y, z'
'-x+1/2, y+1/2, -z+1/2'
'-x, -y, -z'
'x-1/2, -y-1/2, z-1/2'

loop_
_atom_site_type_symbol
_atom_site_label
_atom_site_fract_x
_atom_site_fract_y
_atom_site_fract_z
_atom_site_U_iso_or_equiv
_atom_site_adp_type
_atom_site_calc_flag
_atom_site_refinement_flags
_atom_site_occupancy
Ni Ni1 0.90189(5) 0.09542(5) 0.94051(4) 0.0325(2) Uani d . 1
N N1 1.0196(3) 0.1751(3) 0.8847(3) 0.0367(11) Uani d . 1
N N2 1.1256(4) 0.1555(3) 0.9116(3) 0.0395(11) Uani d . 1
N N3 1.1235(4) 0.2706(4) 0.8165(3) 0.0435(12) Uani d . 1
N N4 1.1555(4) 0.3392(5) 0.7575(4) 0.0728(19) Uani d . 1
H H4A 1.1085 0.3677 0.7247 0.087 Uiso calc R 1
H H4B 1.2222 0.3531 0.7538 0.087 Uiso calc R 1
N N5 0.9656(3) -0.0413(3) 0.9065(3) 0.0337(10) Uani d . 1
N N6 1.0247(4) -0.1188(3) 0.9433(3) 0.0358(11) Uani d . 1
N N7 0.9660(4) -0.1658(3) 0.8205(3) 0.0421(12) Uani d . 1
N N8 0.9454(5) -0.2235(4) 0.7493(3) 0.0707(18) Uani d . 1
H H8A 0.9070 -0.1991 0.7085 0.085 Uiso calc R 1
H H8B 0.9711 -0.2833 0.7462 0.085 Uiso calc R 1
N N9 0.7838(4) 0.1977(3) 0.9584(3) 0.0390(11) Uani d . 1
N N10 0.7583(4) 0.2951(3) 0.9320(3) 0.0411(12) Uani d . 1
N N11 0.6360(4) 0.2398(4) 1.0129(3) 0.0426(12) Uani d . 1
N N12 0.5476(4) 0.2333(4) 1.0626(3) 0.0584(16) Uani d . 1
H H12A 0.5379 0.1800 1.0916 0.070 Uiso calc R 1
H H12B 0.5030 0.2824 1.0641 0.070 Uiso calc R 1
N N13 0.3441(8) 0.5295(7) 0.7903(6) 0.1035(16) Uani d . 1
N N14 0.7629(7) 0.1956(8) 0.6076(6) 0.098(3) Uani d . 1
O O1 0.8962(4) 0.3815(3) 0.8150(3) 0.0641(13) Uani d . 1
H H1 0.8593 0.3713 0.8547 0.096 Uiso calc R 1
O O2 1.3471(4) 0.1683(4) 0.9440(3) 0.0683(14) Uani d . 1
H H2 1.2991 0.1490 0.9730 0.103 Uiso calc R 1
O O3 0.8214(3) 0.0701(3) 0.8228(2) 0.0417(10) Uani d . 1
H H3 0.7570 0.0621 0.8274 0.062 Uiso d R 1
O O4 1.1786(4) -0.2835(4) 0.8582(3) 0.0828(17) Uani d . 1
H H4 1.1977 -0.3393 0.8430 0.124 Uiso calc R 1
O O5 0.7851(3) 0.0094(3) 0.9998(2) 0.0406(9) Uani d . 1
H H5 0.8048 -0.0402 1.0267 0.061 Uiso d R 1
O O6 0.5163(5) 0.3947(4) 0.9096(4) 0.1035(16) Uani d . 1
H H6 0.5003 0.4432 0.8801 0.155 Uiso calc R 1
O O7 0.4045(6) 0.5941(5) 0.8164(5) 0.125(3) Uani d . 1
O O8 0.3724(5) 0.4514(5) 0.7620(5) 0.115(3) Uani d . 1
O O9 0.2502(7) 0.5485(6) 0.7845(6) 0.159(4) Uani d . 1
O O10 0.7076(6) 0.1478(7) 0.6485(5) 0.144(3) Uani d . 1
O O11 0.8346(7) 0.1599(6) 0.5698(6) 0.157(4) Uani d . 1
O O12 0.7564(6) 0.2863(8) 0.6035(5) 0.134(3) Uani d . 1
O O13 0.6140(4) 0.0487(4) 0.7942(4) 0.0797(16) Uani d . 1
H H13 0.6044 0.0139 0.7526 0.120 Uiso calc R 1
C C1 0.9259(5) 0.2882(5) 0.7800(4) 0.0494(16) Uani d . 1
H H1A 0.9426 0.2981 0.7226 0.059 Uiso calc R 1
H H1B 0.8663 0.2415 0.7813 0.059 Uiso calc R 1
C C2 1.0214(5) 0.2441(4) 0.8270(4) 0.0400(14) Uani d . 1
C C3 1.1843(4) 0.2153(4) 0.8701(4) 0.0389(13) Uani d . 1
C C4 1.3038(5) 0.2228(5) 0.8783(4) 0.0545(17) Uani d . 1
H H4C 1.3336 0.1988 0.8276 0.065 Uiso calc R 1
H H4D 1.3238 0.2929 0.8853 0.065 Uiso calc R 1
C C5 0.8627(5) -0.0106(5) 0.7768(4) 0.0461(15) Uani d . 1
H H5A 0.9039 0.0151 0.7320 0.055 Uiso calc R 1
H H5B 0.8046 -0.0513 0.7530 0.055 Uiso calc R 1
C C6 0.9310(5) -0.0715(4) 0.8334(3) 0.0372(13) Uani d . 1
C C7 1.0245(5) -0.1936(4) 0.8897(4) 0.0407(14) Uani d . 1
C C8 1.0773(6) -0.2919(4) 0.8967(4) 0.0530(17) Uani d . 1
H H8C 1.0883 -0.3106 0.9545 0.064 Uiso calc R 1
H H8D 1.0334 -0.3431 0.8690 0.064 Uiso calc R 1
C C9 0.7120(5) 0.0662(4) 1.0460(4) 0.0446(15) Uani d . 1
H H9A 0.7365 0.0708 1.1037 0.054 Uiso calc R 1
H H9B 0.6415 0.0356 1.0427 0.054 Uiso calc R 1
C C10 0.7096(4) 0.1669(4) 1.0066(3) 0.0367(13) Uani d . 1
C C11 0.6685(5) 0.3183(4) 0.9657(4) 0.0410(14) Uani d . 1
C C12 0.6129(6) 0.4159(5) 0.9566(5) 0.063(2) Uani d . 1
H H12C 0.5976 0.4433 1.0104 0.076 Uiso calc R 1
H H12D 0.6562 0.4638 0.9277 0.076 Uiso calc R 1
C C13 0.5390(7) 0.0235(7) 0.8515(6) 0.093(3) Uani d . 1
H H13A 0.5649 -0.0324 0.8843 0.140 Uiso calc R 1
H H13B 0.4728 0.0054 0.8228 0.140 Uiso calc R 1
H H13C 0.5275 0.0801 0.8869 0.140 Uiso calc R 1

loop_
_atom_site_aniso_label
_atom_site_aniso_U_11
_atom_site_aniso_U_22
_atom_site_aniso_U_33
_atom_site_aniso_U_12
_atom_site_aniso_U_13
_atom_site_aniso_U_23
Ni1 0.0297(4) 0.0320(4) 0.0364(4) 0.0031(3) 0.0070(3) 0.0008(3)
N1 0.030(3) 0.037(3) 0.044(3) 0.002(2) 0.008(2) 0.005(2)
N2 0.031(3) 0.042(3) 0.046(3) 0.002(2) 0.008(2) 0.008(2)
N3 0.039(3) 0.045(3) 0.047(3) -0.006(2) 0.008(2) 0.012(2)
N4 0.044(3) 0.089(5) 0.086(4) -0.015(3) 0.001(3) 0.052(4)
N5 0.031(3) 0.034(2) 0.037(3) 0.004(2) 0.005(2) 0.000(2)
N6 0.038(3) 0.029(2) 0.042(3) 0.007(2) 0.012(2) -0.002(2)
N7 0.049(3) 0.039(3) 0.039(3) 0.000(2) 0.003(2) -0.009(2)
N8 0.104(5) 0.057(4) 0.049(4) 0.009(4) -0.016(3) -0.020(3)
N9 0.037(3) 0.037(3) 0.043(3) 0.009(2) 0.008(2) 0.003(2)
N10 0.041(3) 0.037(3) 0.046(3) 0.010(2) 0.007(2) 0.002(2)
N11 0.037(3) 0.045(3) 0.046(3) 0.009(2) 0.007(2) -0.003(2)
N12 0.042(3) 0.066(4) 0.070(4) 0.022(3) 0.030(3) 0.018(3)
N13 0.081(4) 0.088(3) 0.141(5) 0.008(3) -0.005(3) -0.001(3)
N14 0.071(6) 0.107(7) 0.117(7) 0.008(6) 0.013(5) 0.029(6)
O1 0.067(3) 0.056(3) 0.071(3) 0.015(2) 0.021(3) 0.020(2)
O2 0.042(3) 0.073(3) 0.089(4) -0.009(2) 0.002(3) 0.023(3)
O3 0.037(2) 0.042(2) 0.046(2) 0.0036(18) 0.0040(19) 0.0000(18)
O4 0.088(4) 0.062(3) 0.100(4) 0.029(3) 0.026(3) -0.010(3)
O5 0.040(2) 0.035(2) 0.049(2) 0.0061(18) 0.0154(18) -0.0010(17)
O6 0.081(4) 0.088(3) 0.141(5) 0.008(3) -0.005(3) -0.001(3)
O7 0.115(6) 0.117(5) 0.145(6) -0.035(5) 0.044(5) -0.058(5)
O8 0.085(4) 0.067(4) 0.198(7) -0.004(3) 0.057(5) -0.030(4)
O9 0.106(6) 0.126(6) 0.242(10) 0.038(5) -0.014(6) -0.079(6)
O10 0.108(6) 0.181(8) 0.147(7) -0.009(6) 0.051(5) 0.045(6)
O11 0.118(6) 0.113(6) 0.248(10) -0.012(5) 0.098(7) -0.013(6)
O12 0.115(6) 0.147(7) 0.142(7) 0.037(6) 0.014(5) 0.024(6)
O13 0.061(3) 0.083(4) 0.097(4) -0.012(3) 0.023(3) -0.016(3)
C1 0.048(4) 0.050(4) 0.050(4) 0.004(3) 0.006(3) 0.012(3)
C2 0.040(4) 0.038(3) 0.042(3) -0.004(3) 0.004(3) 0.004(3)
C3 0.032(3) 0.042(3) 0.044(3) -0.005(3) 0.009(3) 0.005(3)
C4 0.042(4) 0.057(4) 0.065(5) -0.013(3) 0.002(3) 0.013(3)
C5 0.046(4) 0.053(4) 0.039(3) 0.012(3) 0.002(3) -0.007(3)
C6 0.038(3) 0.039(3) 0.035(3) 0.003(3) 0.004(3) -0.002(2)
C7 0.043(4) 0.037(3) 0.042(4) 0.003(3) 0.009(3) -0.003(3)
C8 0.067(5) 0.037(3) 0.054(4) 0.005(3) -0.003(3) 0.000(3)
C9 0.041(4) 0.045(3) 0.049(4) 0.007(3) 0.016(3) 0.002(3)
C10 0.029(3) 0.038(3) 0.043(3) 0.004(3) 0.006(3) -0.001(3)
C11 0.038(3) 0.042(3) 0.043(3) 0.007(3) 0.004(3) 0.001(3)
C12 0.066(5) 0.052(4) 0.074(5) 0.027(4) 0.012(4) 0.007(4)
C13 0.082(6) 0.102(7) 0.100(7) -0.041(5) 0.035(5) -0.024(5)

loop_
_atom_type_symbol
_atom_type_description
_atom_type_scat_dispersion_real
_atom_type_scat_dispersion_imag
_atom_type_scat_source
C C 0.0033 0.0016 'International Tables Vol C Tables 4.2.6.8 and 6.1.1.4'
H H 0.0000 0.0000 'International Tables Vol C Tables 4.2.6.8 and 6.1.1.4'
N N 0.0061 0.0033 'International Tables Vol C Tables 4.2.6.8 and 6.1.1.4'
O O 0.0106 0.0060 'International Tables Vol C Tables 4.2.6.8 and 6.1.1.4'
Ni Ni 0.3393 1.1124 'International Tables Vol C Tables 4.2.6.8 and 6.1.1.4'

loop_
_geom_angle_atom_site_label_1
_geom_angle_atom_site_label_2
_geom_angle_atom_site_label_3
_geom_angle_site_symmetry_1
_geom_angle_site_symmetry_3
_geom_angle
_geom_angle_publ_flag
N9 Ni1 N1 . . 104.95(18) y
N9 Ni1 N5 . . 156.10(19) y
N1 Ni1 N5 . . 92.46(17) y
N9 Ni1 N6 . 3_757 93.72(17) y
N1 Ni1 N6 . 3_757 91.35(18) y
N5 Ni1 N6 . 3_757 102.25(17) y
N9 Ni1 O5 . . 77.02(17) y
N1 Ni1 O5 . . 177.81(17) y
N5 Ni1 O5 . . 85.92(15) y
N6 Ni1 O5 3_757 . 87.57(16) y
N9 Ni1 O3 . . 85.24(16) y
N1 Ni1 O3 . . 90.46(16) y
N5 Ni1 O3 . . 78.26(16) y
N6 Ni1 O3 3_757 . 178.09(16) y
O5 Ni1 O3 . . 90.64(15) y
C2 N1 N2 . . 107.6(4) ?
C2 N1 Ni1 . . 135.3(4) ?
N2 N1 Ni1 . . 117.1(3) ?
C3 N2 N1 . . 106.1(4) ?
C2 N3 C3 . . 106.8(5) ?
C2 N3 N4 . . 124.3(5) ?
C3 N3 N4 . . 128.8(5) ?
N3 N4 H4A . . 120.0 ?
N3 N4 H4B . . 120.0 ?
H4A N4 H4B . . 120.0 ?
C6 N5 N6 . . 108.0(4) ?
C6 N5 Ni1 . . 113.3(4) ?
N6 N5 Ni1 . . 138.0(3) ?
C7 N6 N5 . . 107.1(5) ?
C7 N6 Ni1 . 3_757 134.0(4) ?
N5 N6 Ni1 . 3_757 118.9(3) ?
C6 N7 C7 . . 107.0(5) ?
C6 N7 N8 . . 126.1(5) ?
C7 N7 N8 . . 126.9(5) ?
N7 N8 H8A . . 120.0 ?
N7 N8 H8B . . 120.0 ?
H8A N8 H8B . . 120.0 ?
C10 N9 N10 . . 108.3(4) ?
C10 N9 Ni1 . . 114.6(4) ?
N10 N9 Ni1 . . 137.1(4) ?
C11 N10 N9 . . 106.2(5) ?
C10 N11 C11 . . 106.6(5) ?
C10 N11 N12 . . 124.1(5) ?
C11 N11 N12 . . 129.2(5) ?
N11 N12 H12A . . 120.0 ?
N11 N12 H12B . . 120.0 ?
H12A N12 H12B . . 120.0 ?
O8 N13 O9 . . 117.3(10) ?
O8 N13 O7 . . 124.0(10) ?
O9 N13 O7 . . 118.2(10) ?
O10 N14 O11 . . 123.3(11) ?
O10 N14 O12 . . 122.2(11) ?
O11 N14 O12 . . 114.5(10) ?
C1 O1 H1 . . 109.5 ?
C4 O2 H2 . . 109.5 ?
C5 O3 Ni1 . . 114.7(3) ?
C5 O3 H3 . . 109.5 ?
Ni1 O3 H3 . . 111.3 ?
C8 O4 H4 . . 109.5 ?
C9 O5 Ni1 . . 115.1(3) ?
C9 O5 H5 . . 109.4 ?
Ni1 O5 H5 . . 118.4 ?
C12 O6 H6 . . 109.5 ?
C13 O13 H13 . . 109.5 ?
O1 C1 C2 . . 110.8(5) ?
O1 C1 H1A . . 109.5 ?
C2 C1 H1A . . 109.5 ?
O1 C1 H1B . . 109.5 ?
C2 C1 H1B . . 109.5 ?
H1A C1 H1B . . 108.1 ?
N1 C2 N3 . . 108.8(5) ?
N1 C2 C1 . . 126.3(5) ?
N3 C2 C1 . . 124.9(5) ?
N2 C3 N3 . . 110.7(5) ?
N2 C3 C4 . . 125.8(5) ?
N3 C3 C4 . . 123.6(5) ?
O2 C4 C3 . . 112.9(5) ?
O2 C4 H4C . . 109.0 ?
C3 C4 H4C . . 109.0 ?
O2 C4 H4D . . 109.0 ?
C3 C4 H4D . . 109.0 ?
H4C C4 H4D . . 107.8 ?
O3 C5 C6 . . 107.9(5) ?
O3 C5 H5A . . 110.1 ?
C6 C5 H5A . . 110.1 ?
O3 C5 H5B . . 110.1 ?
C6 C5 H5B . . 110.1 ?
H5A C5 H5B . . 108.4 ?
N5 C6 N7 . . 109.3(5) ?
N5 C6 C5 . . 123.8(5) ?
N7 C6 C5 . . 127.0(5) ?
N6 C7 N7 . . 108.7(5) ?
N6 C7 C8 . . 129.4(6) ?
N7 C7 C8 . . 121.9(5) ?
O4 C8 C7 . . 107.5(5) ?
O4 C8 H8C . . 110.2 ?
C7 C8 H8C . . 110.2 ?
O4 C8 H8D . . 110.2 ?
C7 C8 H8D . . 110.2 ?
H8C C8 H8D . . 108.5 ?
O5 C9 C10 . . 104.7(4) ?
O5 C9 H9A . . 110.8 ?
C10 C9 H9A . . 110.8 ?
O5 C9 H9B . . 110.8 ?
C10 C9 H9B . . 110.8 ?
H9A C9 H9B . . 108.9 ?
N9 C10 N11 . . 109.2(5) ?
N9 C10 C9 . . 122.6(5) ?
N11 C10 C9 . . 128.3(5) ?
N10 C11 N11 . . 109.7(5) ?
N10 C11 C12 . . 125.1(6) ?
N11 C11 C12 . . 125.1(5) ?
O6 C12 C11 . . 105.4(6) ?
O6 C12 H12C . . 110.7 ?
C11 C12 H12C . . 110.7 ?
O6 C12 H12D . . 110.7 ?
C11 C12 H12D . . 110.7 ?
H12C C12 H12D . . 108.8 ?
O13 C13 H13A . . 109.5 ?
O13 C13 H13B . . 109.5 ?
H13A C13 H13B . . 109.5 ?
O13 C13 H13C . . 109.5 ?
H13A C13 H13C . . 109.5 ?
H13B C13 H13C . . 109.5 ?

loop_
_geom_bond_atom_site_label_1
_geom_bond_atom_site_label_2
_geom_bond_site_symmetry_2
_geom_bond_distance
_geom_bond_publ_flag
Ni1 N9 . 2.037(4) y
Ni1 N1 . 2.055(4) y
Ni1 N5 . 2.068(4) y
Ni1 N6 3_757 2.073(5) y
Ni1 O5 . 2.119(4) y
Ni1 O3 . 2.136(4) y
N1 C2 . 1.308(7) ?
N1 N2 . 1.402(6) ?
N2 C3 . 1.291(7) ?
N3 C2 . 1.343(7) ?
N3 C3 . 1.344(7) ?
N3 N4 . 1.392(6) ?
N4 H4A . 0.8600 ?
N4 H4B . 0.8600 ?
N5 C6 . 1.302(7) ?
N5 N6 . 1.385(6) ?
N6 C7 . 1.318(7) ?
N6 Ni1 3_757 2.073(5) y
N7 C6 . 1.347(7) ?
N7 C7 . 1.359(7) ?
N7 N8 . 1.395(6) ?
N8 H8A . 0.8600 ?
N8 H8B . 0.8600 ?
N9 C10 . 1.305(7) ?
N9 N10 . 1.395(6) ?
N10 C11 . 1.308(7) ?
N11 C10 . 1.343(7) ?
N11 C11 . 1.363(7) ?
N11 N12 . 1.400(6) ?
N12 H12A . 0.8600 ?
N12 H12B . 0.8600 ?
N13 O8 . 1.194(9) ?
N13 O9 . 1.202(10) ?
N13 O7 . 1.207(10) ?
N14 O10 . 1.167(9) ?
N14 O11 . 1.205(10) ?
N14 O12 . 1.209(10) ?
O1 C1 . 1.419(7) ?
O1 H1 . 0.8200 ?
O2 C4 . 1.374(7) ?
O2 H2 . 0.8200 ?
O3 C5 . 1.415(6) ?
O3 H3 . 0.8200 ?
O4 C8 . 1.443(8) ?
O4 H4 . 0.8200 ?
O5 C9 . 1.424(6) ?
O5 H5 . 0.8200 ?
O6 C12 . 1.424(9) ?
O6 H6 . 0.8200 ?
O13 C13 . 1.389(8) ?
O13 H13 . 0.8200 ?
C1 C2 . 1.505(8) ?
C1 H1A . 0.9700 ?
C1 H1B . 0.9700 ?
C3 C4 . 1.498(8) ?
C4 H4C . 0.9700 ?
C4 H4D . 0.9700 ?
C5 C6 . 1.465(8) ?
C5 H5A . 0.9700 ?
C5 H5B . 0.9700 ?
C7 C8 . 1.465(8) ?
C8 H8C . 0.9700 ?
C8 H8D . 0.9700 ?
C9 C10 . 1.481(8) ?
C9 H9A . 0.9700 ?
C9 H9B . 0.9700 ?
C11 C12 . 1.475(8) ?
C12 H12C . 0.9700 ?
C12 H12D . 0.9700 ?
C13 H13A . 0.9600 ?
C13 H13B . 0.9600 ?
C13 H13C . 0.9600 ?

loop_
_geom_hbond_atom_site_label_D
_geom_hbond_atom_site_label_H
_geom_hbond_atom_site_label_A
_geom_hbond_site_symmetry_A
_geom_hbond_distance_DH
_geom_hbond_distance_HA
_geom_hbond_distance_DA
_geom_hbond_angle_DHA
N4 H4B O8 1_655 0.86 2.29 3.094(8) 156.4
N8 H8A O6 2_646 0.86 2.51 3.066(9) 123.4
N8 H8B O13 2_646 0.86 2.54 3.186(8) 132.3
N12 H12B O11 4_566 0.86 2.25 3.027(9) 150.5
O2 H2 O12 4_666 0.82 2.36 2.926(10) 126.8
O2 H2 O5 3_757 0.82 2.40 3.045(6) 135.9
O4 H4 O9 1_645 0.82 1.90 2.702(9) 166.3
O5 H5 N2 3_757 0.82 2.00 2.817(6) 171.7
O13 H13 O1 2_646 0.82 2.07 2.834(7) 155.3
